data_7244956
loop_
_publ_author_name
'Hawkins, Bryson A.'
'Najib, Elias'
'Du, Jonathan J.'
'Lai, Felcia'
'Platts, James A.'
'Groundwater, Paul W.'
'Hibbs, David E.'

_publ_section_title
;
 Exploring the excited-state charge transfer fluorescence profile of
 7-hydroxycoumarin and 2-methylimidazole -- a combined X-ray diffraction
 and theoretical approach
;
_journal_name_full 'Physical Chemistry Chemical Physics'
_journal_paper_doi 10.1039/D2CP01235A
_journal_year 2022
_chemical_formula_moiety 'C12 H10 O5, H2 O'
_chemical_formula_sum 'C12 H12 O6'
_chemical_formula_weight 252.22
_space_group_crystal_system triclinic
_space_group_IT_number 2
_space_group_name_Hall '-P 1'
_space_group_name_H-M_alt 'P -1'
_atom_sites_solution_hydrogens difmap
_atom_sites_solution_primary dual
_audit_creation_date 2022-02-21
_audit_creation_method
;
Olex2 1.3
(compiled 2020.11.12 svn.r5f609507 for OlexSys, GUI svn.r6408)
;
_audit_update_record
;
2022-02-28 deposited with the CCDC.	2022-05-11 downloaded from the CCDC.
;
_cell_angle_alpha 103.594(3)
_cell_angle_beta 96.171(3)
_cell_angle_gamma 98.824(4)
_cell_formula_units_Z 2
_cell_length_a 6.6514(3)
_cell_length_b 7.1118(3)
_cell_length_c 12.5709(3)
_cell_measurement_reflns_used 9367
_cell_measurement_temperature 139(20)
_cell_measurement_theta_max 40.2340
_cell_measurement_theta_min 3.0200
_cell_volume 564.73(4)
_computing_cell_refinement 'CrysAlisPro 1.171.41.118a (Rigaku OD, 2021)'
_computing_data_collection 'CrysAlisPro 1.171.41.118a (Rigaku OD, 2021)'
_computing_data_reduction 'CrysAlisPro 1.171.41.118a (Rigaku OD, 2021)'
_computing_molecular_graphics 'Olex2 1.3 (Dolomanov et al., 2009)'
_computing_publication_material 'Olex2 1.3 (Dolomanov et al., 2009)'
_computing_structure_refinement 'SHELXL 2017/1 (Sheldrick, 2015)'
_computing_structure_solution 'SHELXT  (Sheldrick, 2015)'
_diffrn_ambient_environment N~2~
_diffrn_ambient_temperature 139(20)
_diffrn_detector 'CCD plate'
_diffrn_detector_area_resol_mean 5.2474
_diffrn_detector_type Atlas
_diffrn_measured_fraction_theta_full 1.000
_diffrn_measured_fraction_theta_max 1.000
_diffrn_measurement_details
;
List of Runs (angles in degrees, time in seconds):

  # Type    Start    End  Width  t~exp~   \w     \q     \k     \f   Frames
#--------------------------------------------------------------------------
  1  \w    -72.00  28.20   0.30    7.50    --    1.09 -57.00-180.00  334
  2  \w    -11.00  91.00   0.30    7.50    --   18.00  60.00  13.45  340
  3  \w     -3.00  99.00   0.30    7.50    --   26.00  59.00 119.13  340
  4  \w      2.00 102.20   0.30    7.50    --   30.00  58.00 -88.60  334
  5  \w    -34.00  66.20   0.30   30.00    --   38.00 -59.00 -41.19  334
  6  \w   -135.00 -34.80   0.30   30.00    --  -62.64 -59.00-156.86  334
  7  \w    -92.00  10.00   0.30   30.00    --  -62.64  60.00-179.79  340
  8  \w   -135.00 -34.80   0.30   30.00    --  -62.64 -58.00-126.98  334
  9  \w   -135.00 -34.80   0.30   30.00    --  -62.64 -57.00 -90.00  334
 10  \w    -92.00  10.00   0.30   30.00    --  -62.64  60.00 -37.36  340
;
_diffrn_measurement_device 'four-circle diffractometer'
_diffrn_measurement_device_type 'SuperNova, Dual, Cu at home/near, Atlas'
_diffrn_measurement_method '\w scans'
_diffrn_orient_matrix_type 'CrysAlisPro convention (1999,Acta A55,543-557)'
_diffrn_orient_matrix_UB_11 0.0224651000
_diffrn_orient_matrix_UB_12 0.0915057000
_diffrn_orient_matrix_UB_13 0.0405010000
_diffrn_orient_matrix_UB_21 0.0093786000
_diffrn_orient_matrix_UB_22 -0.0500422000
_diffrn_orient_matrix_UB_23 0.0423758000
_diffrn_orient_matrix_UB_31 0.1063921000
_diffrn_orient_matrix_UB_32 0.0048929000
_diffrn_orient_matrix_UB_33 -0.0032862000
_diffrn_radiation_monochromator mirror
_diffrn_radiation_probe x-ray
_diffrn_radiation_type 'Mo K\a'
_diffrn_radiation_wavelength 0.71073
_diffrn_reflns_av_R_equivalents 0.0243
_diffrn_reflns_av_unetI/netI 0.0166
_diffrn_reflns_Laue_measured_fraction_full 1.000
_diffrn_reflns_Laue_measured_fraction_max 1.000
_diffrn_reflns_limit_h_max 8
_diffrn_reflns_limit_h_min -8
_diffrn_reflns_limit_k_max 9
_diffrn_reflns_limit_k_min -9
_diffrn_reflns_limit_l_max 16
_diffrn_reflns_limit_l_min -16
_diffrn_reflns_number 12124
_diffrn_reflns_point_group_measured_fraction_full 1.000
_diffrn_reflns_point_group_measured_fraction_max 1.000
_diffrn_reflns_theta_full 25.242
_diffrn_reflns_theta_max 28.282
_diffrn_reflns_theta_min 2.999
_diffrn_source 'micro-focus sealed X-ray tube'
_diffrn_source_type 'SuperNova (Mo) X-ray Source'
_diffrn_standards_number 0
_exptl_absorpt_coefficient_mu 0.121
_exptl_absorpt_correction_T_max 1.000
_exptl_absorpt_correction_T_min 0.773
_exptl_absorpt_correction_type gaussian
_exptl_absorpt_process_details
;
CrysAlisPro 1.171.41.118a (Rigaku Oxford Diffraction, 2021)
Numerical absorption correction based on gaussian integration over
a multifaceted crystal model
Empirical absorption correction using spherical harmonics,
implemented in SCALE3 ABSPACK scaling algorithm.
;
_exptl_crystal_colour 'clear light colourless'
_exptl_crystal_colour_lustre clear
_exptl_crystal_colour_modifier light
_exptl_crystal_colour_primary colourless
_exptl_crystal_density_diffrn 1.483
_exptl_crystal_description plate
_exptl_crystal_F_000 264
_exptl_crystal_size_max 0.551
_exptl_crystal_size_mid 0.15
_exptl_crystal_size_min 0.139
_refine_diff_density_max 0.444
_refine_diff_density_min -0.202
_refine_diff_density_rms 0.049
_refine_ls_extinction_method none
_refine_ls_goodness_of_fit_ref 1.046
_refine_ls_hydrogen_treatment refall
_refine_ls_matrix_type full
_refine_ls_number_parameters 211
_refine_ls_number_reflns 2799
_refine_ls_number_restraints 0
_refine_ls_restrained_S_all 1.046
_refine_ls_R_factor_all 0.0395
_refine_ls_R_factor_gt 0.0347
_refine_ls_shift/su_max 0.000
_refine_ls_shift/su_mean 0.000
_refine_ls_structure_factor_coef Fsqd
_refine_ls_weighting_details 'w=1/[\s^2^(Fo^2^)+(0.0639P)^2^+0.1208P] where P=(Fo^2^+2Fc^2^)/3'
_refine_ls_weighting_scheme calc
_refine_ls_wR_factor_gt 0.1012
_refine_ls_wR_factor_ref 0.1058
_reflns_Friedel_coverage 0.000
_reflns_number_gt 2461
_reflns_number_total 2799
_reflns_threshold_expression 'I > 2\s(I)'
_cod_data_source_file d2cp01235a2.cif
_cod_data_source_block 21bh011_cd_c
_cod_database_code 7244956
_shelx_shelxl_version_number 2017/1
_chemical_oxdiff_formula 'C11 H10 N O'
_shelx_space_group_comment
;
The symmetry employed for this shelxl refinement is uniquely defined
by the following loop, which should always be used as a source of
symmetry information in preference to the above space-group names.
They are only intended as comments.
;
_reflns_odcompleteness_completeness 99.96
_reflns_odcompleteness_iscentric 1
_reflns_odcompleteness_theta 28.22
_olex2_refinement_description
;
;
_olex2_submission_original_sample_id EN09-hydrate
_olex2_submission_special_instructions 'No special instructions were received'
_oxdiff_exptl_absorpt_empirical_details
;
Empirical correction (ABSPACK) includes:
- Absorption correction using spherical harmonics
- Frame scaling
- Detector area scaling
;
_oxdiff_exptl_absorpt_empirical_full_max 1.541
_oxdiff_exptl_absorpt_empirical_full_min 0.726

loop_
_space_group_symop_operation_xyz
'x, y, z'
'-x, -y, -z'

loop_
_atom_site_label
_atom_site_type_symbol
_atom_site_fract_x
_atom_site_fract_y
_atom_site_fract_z
_atom_site_U_iso_or_equiv
_atom_site_adp_type
_atom_site_occupancy
_atom_site_site_symmetry_order
_atom_site_calc_flag
_atom_site_refinement_flags_posn
_atom_site_refinement_flags_adp
_atom_site_refinement_flags_occupancy
_atom_site_disorder_assembly
_atom_site_disorder_group
O4 O 0.82431(10) 0.29226(11) 0.52823(6) 0.01738(17) Uani 1 1 d . . . . .
O1 O 0.43707(11) 0.18946(11) 0.81047(6) 0.01763(18) Uani 1 1 d . . . . .
O2 O 0.76966(11) 0.32864(12) 0.86877(6) 0.02081(19) Uani 1 1 d . . . . .
O5 O 0.49143(13) 0.30314(13) 0.17674(6) 0.0244(2) Uani 1 1 d . . . . .
O3 O 0.99627(11) 0.30765(13) 0.69039(6) 0.0233(2) Uani 1 1 d . . . . .
O1' O 0.84356(13) 0.39638(13) 0.10914(7) 0.0259(2) Uani 1 1 d . . . . .
C7 C 0.45462(15) 0.24061(14) 0.49343(8) 0.0146(2) Uani 1 1 d . . . . .
C8 C 0.45154(15) 0.23388(14) 0.60561(8) 0.0146(2) Uani 1 1 d . . . . .
C3 C 0.62424(15) 0.26369(14) 0.79491(8) 0.0148(2) Uani 1 1 d . . . . .
C9 C 0.66627(16) 0.29586(15) 0.35240(8) 0.0171(2) Uani 1 1 d . . . . .
C4 C 0.62896(15) 0.25914(14) 0.67645(8) 0.0146(2) Uani 1 1 d . . . . .
C11 C 0.29259(16) 0.23834(16) 0.31137(9) 0.0193(2) Uani 1 1 d . . . . .
C6 C 0.64588(14) 0.27510(14) 0.45794(8) 0.0148(2) Uani 1 1 d . . . . .
C5 C 0.82763(15) 0.28829(15) 0.63820(8) 0.0161(2) Uani 1 1 d . . . . .
C12 C 0.27625(15) 0.22116(15) 0.41709(8) 0.0174(2) Uani 1 1 d . . . . .
C10 C 0.48759(16) 0.27871(15) 0.27937(8) 0.0178(2) Uani 1 1 d . . . . .
C2 C 0.40804(16) 0.19819(16) 0.92453(8) 0.0177(2) Uani 1 1 d . . . . .
C1 C 0.18990(17) 0.10242(18) 0.92278(9) 0.0230(2) Uani 1 1 d . . . . .
H1A H 0.092(3) 0.163(3) 0.8841(14) 0.039(4) Uiso 1 1 d . . . . .
H1B H 0.161(2) 0.118(2) 1.0009(13) 0.034(4) Uiso 1 1 d . . . . .
H1C H 0.167(2) -0.040(2) 0.8861(12) 0.024(3) Uiso 1 1 d . . . . .
H1'A H 0.830(3) 0.381(3) 0.0400(17) 0.047(5) Uiso 1 1 d . . . . .
H1'B H 0.932(3) 0.494(3) 0.1409(16) 0.046(5) Uiso 1 1 d . . . . .
H2A H 0.508(2) 0.128(2) 0.9558(11) 0.022(3) Uiso 1 1 d . . . . .
H2B H 0.434(2) 0.338(2) 0.9644(11) 0.019(3) Uiso 1 1 d . . . . .
H12 H 0.142(2) 0.198(2) 0.4408(12) 0.022(3) Uiso 1 1 d . . . . .
H9 H 0.801(2) 0.322(2) 0.3313(13) 0.032(4) Uiso 1 1 d . . . . .
H11 H 0.175(2) 0.227(2) 0.2603(12) 0.026(3) Uiso 1 1 d . . . . .
H8 H 0.323(2) 0.215(2) 0.6333(11) 0.020(3) Uiso 1 1 d . . . . .
H5 H 0.615(4) 0.340(3) 0.1657(18) 0.064(6) Uiso 1 1 d . . . . .

loop_
_atom_site_aniso_label
_atom_site_aniso_U_11
_atom_site_aniso_U_22
_atom_site_aniso_U_33
_atom_site_aniso_U_23
_atom_site_aniso_U_13
_atom_site_aniso_U_12
O4 0.0113(3) 0.0276(4) 0.0139(3) 0.0063(3) 0.0026(3) 0.0036(3)
O1 0.0142(3) 0.0248(4) 0.0133(3) 0.0057(3) 0.0034(3) -0.0007(3)
O2 0.0149(4) 0.0310(4) 0.0151(3) 0.0063(3) 0.0007(3) 0.0004(3)
O5 0.0225(4) 0.0394(5) 0.0131(4) 0.0095(3) 0.0036(3) 0.0064(3)
O3 0.0120(3) 0.0398(5) 0.0180(4) 0.0080(3) 0.0017(3) 0.0037(3)
O1' 0.0262(4) 0.0291(4) 0.0181(4) 0.0044(3) 0.0029(3) -0.0050(3)
C7 0.0133(5) 0.0165(5) 0.0137(4) 0.0030(3) 0.0026(3) 0.0033(3)
C8 0.0121(4) 0.0167(4) 0.0153(4) 0.0037(3) 0.0040(3) 0.0026(3)
C3 0.0133(4) 0.0169(4) 0.0152(4) 0.0050(3) 0.0034(3) 0.0036(4)
C9 0.0154(5) 0.0213(5) 0.0150(4) 0.0042(4) 0.0045(4) 0.0037(4)
C4 0.0130(4) 0.0173(4) 0.0134(4) 0.0038(3) 0.0029(3) 0.0022(4)
C11 0.0161(5) 0.0251(5) 0.0160(5) 0.0040(4) 0.0003(4) 0.0048(4)
C6 0.0125(4) 0.0172(4) 0.0143(4) 0.0029(3) 0.0019(3) 0.0032(4)
C5 0.0146(4) 0.0204(5) 0.0136(4) 0.0043(3) 0.0033(3) 0.0028(4)
C12 0.0130(5) 0.0220(5) 0.0170(5) 0.0040(4) 0.0027(4) 0.0036(4)
C10 0.0206(5) 0.0204(5) 0.0126(4) 0.0034(3) 0.0032(4) 0.0055(4)
C2 0.0178(5) 0.0226(5) 0.0131(4) 0.0061(4) 0.0044(3) 0.0009(4)
C1 0.0185(5) 0.0281(6) 0.0232(5) 0.0094(4) 0.0062(4) 0.0005(4)

loop_
_atom_type_symbol
_atom_type_description
_atom_type_scat_dispersion_real
_atom_type_scat_dispersion_imag
_atom_type_scat_source
C C 0.0033 0.0016 'International Tables Vol C Tables 4.2.6.8 and 6.1.1.4'
H H 0.0000 0.0000 'International Tables Vol C Tables 4.2.6.8 and 6.1.1.4'
O O 0.0106 0.0060 'International Tables Vol C Tables 4.2.6.8 and 6.1.1.4'

loop_
_exptl_crystal_face_index_h
_exptl_crystal_face_index_k
_exptl_crystal_face_index_l
_exptl_crystal_face_perp_dist
9 -1 -3 0.2835
0 10 -3 0.0672
1 -9 -3 0.0612
0 9 3 0.0639
2 -7 -9 0.0620
-4 7 9 0.1275
-9 1 3 0.2491
2 -2 -16 0.0700
-7 2 12 0.1853
-8 0 10 0.2134
2 4 -17 0.0732
-3 -6 15 0.1341
1 10 -8 0.0714
2 9 -8 0.1000
-1 -10 8 0.0746
0 7 8 0.0640
1 -7 -8 0.0592
0 2 16 0.0623
1 -2 -16 0.0596
1 1 -18 0.0612
0 -1 17 0.0639

loop_
_geom_angle_atom_site_label_1
_geom_angle_atom_site_label_2
_geom_angle_atom_site_label_3
_geom_angle
_geom_angle_site_symmetry_1
_geom_angle_site_symmetry_3
_geom_angle_publ_flag
C6 O4 C5 122.99(8) . . ?
C3 O1 C2 116.24(8) . . ?
C10 O5 H5 111.5(15) . . ?
H1'A O1' H1'B 110.9(19) . . ?
C6 C7 C8 118.06(9) . . ?
C6 C7 C12 118.08(9) . . ?
C12 C7 C8 123.83(9) . . ?
C7 C8 H8 120.2(8) . . ?
C4 C8 C7 121.26(9) . . ?
C4 C8 H8 118.5(8) . . ?
O1 C3 C4 110.77(8) . . ?
O2 C3 O1 123.92(9) . . ?
O2 C3 C4 125.30(9) . . ?
C6 C9 C10 117.97(9) . . ?
C6 C9 H9 120.4(9) . . ?
C10 C9 H9 121.7(9) . . ?
C8 C4 C3 120.77(9) . . ?
C8 C4 C5 120.51(9) . . ?
C5 C4 C3 118.69(8) . . ?
C12 C11 C10 120.15(9) . . ?
C12 C11 H11 121.0(9) . . ?
C10 C11 H11 118.8(9) . . ?
O4 C6 C7 120.53(8) . . ?
O4 C6 C9 116.81(8) . . ?
C9 C6 C7 122.65(9) . . ?
O4 C5 C4 116.53(8) . . ?
O3 C5 O4 115.58(9) . . ?
O3 C5 C4 127.88(9) . . ?
C7 C12 H12 118.9(8) . . ?
C11 C12 C7 120.30(9) . . ?
C11 C12 H12 120.7(8) . . ?
O5 C10 C9 122.42(10) . . ?
O5 C10 C11 116.74(9) . . ?
C9 C10 C11 120.82(9) . . ?
O1 C2 C1 107.39(8) . . ?
O1 C2 H2A 108.2(8) . . ?
O1 C2 H2B 107.0(8) . . ?
C1 C2 H2A 111.7(8) . . ?
C1 C2 H2B 111.2(8) . . ?
H2A C2 H2B 111.1(11) . . ?
C2 C1 H1A 111.5(10) . . ?
C2 C1 H1B 109.1(9) . . ?
C2 C1 H1C 110.9(8) . . ?
H1A C1 H1B 108.4(13) . . ?
H1A C1 H1C 108.7(13) . . ?
H1B C1 H1C 108.1(12) . . ?

loop_
_geom_bond_atom_site_label_1
_geom_bond_atom_site_label_2
_geom_bond_distance
_geom_bond_site_symmetry_2
_geom_bond_publ_flag
O4 C6 1.3725(12) . ?
O4 C5 1.3872(11) . ?
O1 C3 1.3290(12) . ?
O1 C2 1.4555(11) . ?
O2 C3 1.2162(12) . ?
O5 C10 1.3440(12) . ?
O5 H5 0.86(2) . ?
O3 C5 1.2082(12) . ?
O1' H1'A 0.84(2) . ?
O1' H1'B 0.83(2) . ?
C7 C8 1.4245(13) . ?
C7 C6 1.3983(13) . ?
C7 C12 1.4107(13) . ?
C8 C4 1.3608(13) . ?
C8 H8 0.959(14) . ?
C3 C4 1.4857(13) . ?
C9 C6 1.3874(13) . ?
C9 C10 1.3923(14) . ?
C9 H9 0.966(16) . ?
C4 C5 1.4560(13) . ?
C11 C12 1.3771(14) . ?
C11 C10 1.4067(15) . ?
C11 H11 0.937(15) . ?
C12 H12 0.971(14) . ?
C2 C1 1.5008(14) . ?
C2 H2A 0.995(14) . ?
C2 H2B 0.981(14) . ?
C1 H1A 0.981(17) . ?
C1 H1B 1.004(16) . ?
C1 H1C 0.988(15) . ?

loop_
_geom_torsion_atom_site_label_1
_geom_torsion_atom_site_label_2
_geom_torsion_atom_site_label_3
_geom_torsion_atom_site_label_4
_geom_torsion
_geom_torsion_site_symmetry_1
_geom_torsion_site_symmetry_2
_geom_torsion_site_symmetry_3
_geom_torsion_site_symmetry_4
_geom_torsion_publ_flag
O1 C3 C4 C8 16.72(13) . . . . ?
O1 C3 C4 C5 -165.14(9) . . . . ?
O2 C3 C4 C8 -162.26(10) . . . . ?
O2 C3 C4 C5 15.88(15) . . . . ?
C7 C8 C4 C3 176.33(8) . . . . ?
C7 C8 C4 C5 -1.77(15) . . . . ?
C8 C7 C6 O4 3.09(14) . . . . ?
C8 C7 C6 C9 -176.14(9) . . . . ?
C8 C7 C12 C11 177.01(9) . . . . ?
C8 C4 C5 O4 1.16(14) . . . . ?
C8 C4 C5 O3 -178.03(10) . . . . ?
C3 O1 C2 C1 -178.46(9) . . . . ?
C3 C4 C5 O4 -176.98(8) . . . . ?
C3 C4 C5 O3 3.83(16) . . . . ?
C6 O4 C5 O3 -179.07(9) . . . . ?
C6 O4 C5 C4 1.64(14) . . . . ?
C6 C7 C8 C4 -0.34(15) . . . . ?
C6 C7 C12 C11 -0.76(15) . . . . ?
C6 C9 C10 O5 177.67(9) . . . . ?
C6 C9 C10 C11 -1.03(16) . . . . ?
C5 O4 C6 C7 -3.82(15) . . . . ?
C5 O4 C6 C9 175.45(9) . . . . ?
C12 C7 C8 C4 -178.11(9) . . . . ?
C12 C7 C6 O4 -179.01(8) . . . . ?
C12 C7 C6 C9 1.76(15) . . . . ?
C12 C11 C10 O5 -176.77(9) . . . . ?
C12 C11 C10 C9 1.99(16) . . . . ?
C10 C9 C6 O4 179.88(9) . . . . ?
C10 C9 C6 C7 -0.87(16) . . . . ?
C10 C11 C12 C7 -1.06(16) . . . . ?
C2 O1 C3 O2 3.21(14) . . . . ?
C2 O1 C3 C4 -175.79(8) . . . . ?

loop_
_exptl_oxdiff_crystal_face_indexfrac_h
_exptl_oxdiff_crystal_face_indexfrac_k
_exptl_oxdiff_crystal_face_indexfrac_l
_exptl_oxdiff_crystal_face_x
_exptl_oxdiff_crystal_face_y
_exptl_oxdiff_crystal_face_z
9.3508 -0.9732 -3.0038 -0.0006 0.0091 1.0000
-0.4502 9.9123 -2.5489 0.7937 -0.6083 0.0090
1.4928 -9.1257 -3.3076 -0.9355 0.3305 0.1250
-0.2434 9.0759 2.9079 0.9428 -0.3332 0.0090
1.9790 -7.3881 -8.5765 -0.9789 0.0248 0.2026
-4.0862 7.0330 8.6747 0.9031 -0.0227 -0.4288
-9.3435 0.9644 3.2252 0.0090 0.0008 -1.0000
2.1671 -2.1543 -15.9020 -0.7925 -0.5457 0.2723
-6.9700 1.9520 12.3575 0.5225 0.3606 -0.7726
-8.1807 0.3181 10.2663 0.2611 0.3424 -0.9025
1.7332 3.7702 -17.4175 -0.3215 -0.9105 0.2601
-3.4428 -5.6500 15.2282 0.0224 0.8958 -0.4440
0.7359 9.5361 -8.1146 0.5605 -0.8142 0.1516
2.1709 9.0541 -8.3125 0.5406 -0.7850 0.3026
-0.6700 -9.5526 8.1009 -0.5611 0.8150 -0.1446
0.3045 7.3138 7.9676 0.9988 -0.0255 0.0420
0.9496 -7.4114 -8.3592 -0.9954 0.0256 0.0922
0.3056 1.9941 15.6644 0.8238 0.5669 -0.0092
0.9832 -2.0984 -15.9262 -0.8150 -0.5607 0.1467
0.7569 0.9931 -17.5309 -0.6021 -0.7855 0.1430
0.4996 -1.1271 17.2880 0.6083 0.7937 -0.0092
